data_9011881
loop_
_publ_author_name
'Rastsvetaeva, R. K.'
'Andrianov, V. I.'

_publ_section_title
;
 New data on the crystal structure of murmanite
;
_journal_name_full 'Soviet Physics Crystallography'
_journal_page_first 44
_journal_page_last 48
_journal_volume 31
_journal_year 1986
_chemical_formula_sum 'Ca0.6 Fe0.6 H16 K0.2 Mn0.45 Na4.5 Nb0.8 O44 Si8 Ti6.6 Zr0.25'
_chemical_name_mineral Murmanite
_space_group_IT_number 1
_symmetry_space_group_name_Hall 'P 1'
_symmetry_space_group_name_H-M 'P 1'
_cell_angle_alpha 94.31
_cell_angle_beta 98.62
_cell_angle_gamma 105.62
_cell_formula_units_Z 1
_cell_length_a 8.700
_cell_length_b 8.728
_cell_length_c 11.688
_cell_volume 838.839
_database_code_amcsd 0015586
_exptl_crystal_density_diffrn 3.071
_cod_original_formula_sum 'Na4.5 Mn.45 Zr.25 Ca.6 K.2 Ti6.6 Fe.6 Nb.8 Si8 O44 H16'
_cod_database_code 9011881

loop_
_space_group_symop_operation_xyz
x,y,z

loop_
_atom_site_label
_atom_site_fract_x
_atom_site_fract_y
_atom_site_fract_z
_atom_site_occupancy
_atom_site_U_iso_or_equiv
_atom_site_type_symbol
_atom_site_attached_hydrogens
Na1 0.90500 0.30300 0.98800 0.50000 0.00127 Na 0
Na2 0.06900 0.68200 0.97400 0.50000 0.00798 Na 0
Na3 0.38100 0.80500 0.00400 0.50000 0.02495 Na 0
Na4 0.55200 0.17400 0.98600 0.50000 0.00950 Na 0
Na5 0.98300 0.17700 0.27200 0.30000 0.01735 Na 0
Mn2+5 0.98300 0.17700 0.27200 0.45000 0.01735 Mn 0
Zr5 0.98300 0.17700 0.27200 0.25000 0.01735 Zr 0
Na6 0.49200 0.31300 0.69600 0.40000 0.02470 Na 0
Ca6 0.49200 0.31300 0.69600 0.60000 0.02470 Ca 0
Na7 0.98500 0.80900 0.70500 0.80000 0.03027 Na 0
K7 0.98500 0.80900 0.70500 0.20000 0.03027 K 0
Na8 0.48000 0.67300 0.27200 1.00000 0.04724 Na 0
Ti1 0.68300 0.55100 0.99400 0.85000 0.01393 Ti 0
Fe3+1 0.68300 0.55100 0.99400 0.15000 0.01393 Fe 0
Ti2 0.16500 0.06900 0.00100 0.85000 0.01621 Ti 0
Fe3+2 0.16500 0.06900 0.00100 0.15000 0.01621 Fe 0
Ti3 0.31600 0.44500 0.98100 0.85000 0.01786 Ti 0
Fe3+3 0.31600 0.44500 0.98100 0.15000 0.01786 Fe 0
Ti4 0.80000 0.94000 0.98300 0.85000 0.01596 Ti 0
Fe3+4 0.80000 0.94000 0.98300 0.15000 0.01596 Fe 0
Ti5 0.74300 0.06800 0.72100 0.80000 0.02368 Ti 0
Nb5 0.74300 0.06800 0.72100 0.20000 0.02368 Nb 0
Ti6 0.24800 0.56800 0.71700 0.80000 0.02736 Ti 0
Nb6 0.24800 0.56800 0.71700 0.20000 0.02736 Nb 0
Ti7 0.22000 0.95000 0.27100 0.80000 0.01381 Ti 0
Nb7 0.22000 0.95000 0.27100 0.20000 0.01381 Nb 0
Ti8 0.75400 0.41400 0.25800 0.80000 0.01039 Ti 0
Nb8 0.75400 0.41400 0.25800 0.20000 0.01039 Nb 0
Si1 0.14200 0.18700 0.74200 1.00000 0.02077 Si 0
Si2 0.64700 0.68700 0.74200 1.00000 0.01988 Si 0
Si3 0.14300 0.53700 0.22200 1.00000 0.01938 Si 0
Si4 0.82300 0.79800 0.22800 1.00000 0.01621 Si 0
Si5 0.61300 0.00900 0.21500 1.00000 0.01216 Si 0
Si6 0.35600 0.32800 0.22800 1.00000 0.01279 Si 0
Si7 0.34400 0.96500 0.76600 1.00000 0.02394 Si 0
Si8 0.85200 0.46600 0.75300 1.00000 0.02647 Si 0
O1 0.31700 0.28400 0.08800 1.00000 0.01950 O 0
O2 0.81500 0.76400 0.09600 1.00000 0.01912 O 0
O3 0.98400 0.94200 0.27700 1.00000 0.01418 O 0
O4 0.14600 0.50600 0.07700 1.00000 0.03103 O 0
O5 0.60600 0.96700 0.07000 1.00000 0.02242 O 0
O6 0.73000 0.41100 0.10300 1.00000 0.03470 O 0
O7 0.19700 0.93600 0.11400 1.00000 0.01836 O 0
O8 0.43100 0.00400 0.27200 1.00000 0.00595 O 0
O9 0.22500 0.68600 0.26500 1.00000 0.03724 O 0
O10 0.75600 0.18700 0.25400 1.00000 0.00887 O 0
O11 0.97300 0.10000 0.08800 1.00000 0.02558 O 0
O12 0.99200 0.89900 0.92400 1.00000 0.02913 O 0
O13 0.49100 0.61200 0.07400 1.00000 0.02698 O 0
O14 0.30500 0.49100 0.26500 1.00000 0.01077 O 0
O15 0.52200 0.37700 0.29000 1.00000 0.01988 O 0
O16 0.68600 0.87600 0.27500 1.00000 0.02900 O 0
O17 0.23100 0.19300 0.28900 1.00000 0.00621 O 0
O18 0.50800 0.39500 0.90700 1.00000 0.02622 O 0
O19 0.80900 0.63900 0.29200 1.00000 0.01039 O 0
O20 0.15900 0.24300 0.89300 1.00000 0.02014 O 0
O21 0.22400 0.32800 0.69600 1.00000 0.04876 O 0
O22 0.99300 0.41600 0.24700 1.00000 0.01938 O 0
O23 0.51700 0.05100 0.71800 1.00000 0.04673 O 0
O24 0.01400 0.54000 0.72500 1.00000 0.05446 O 0
O25 0.27000 0.58100 0.87900 1.00000 0.01862 O 0
O26 0.69200 0.85200 0.69700 1.00000 0.05421 O 0
O27 0.77100 0.08300 0.89200 1.00000 0.03990 O 0
O28 0.21100 0.02600 0.71400 1.00000 0.04889 O 0
O29 0.50200 0.54900 0.71100 1.00000 0.04407 O 0
O30 0.94700 0.14100 0.71200 1.00000 0.02736 O 0
O31 0.67300 0.73300 0.90600 1.00000 0.02888 O 0
O32 0.34200 0.99500 0.91500 1.00000 0.03078 O 0
O33 0.85600 0.50500 0.89900 1.00000 0.02508 O 0
O34 0.31500 0.76900 0.72200 1.00000 0.02457 O 0
O35 0.81600 0.63400 0.72600 1.00000 0.03445 O 0
O36 0.81700 0.27400 0.72100 1.00000 0.03876 O 0
Wat1 0.24900 0.98200 0.45900 1.00000 0.04002 O 2
Wat2 0.77500 0.44600 0.46000 1.00000 0.03280 O 2
Wat3 0.99800 0.23000 0.45300 1.00000 0.04724 O 2
Wat4 0.47300 0.76700 0.45100 1.00000 0.02470 O 2
Wat5 0.98800 0.76200 0.52100 1.00000 0.05218 O 2
Wat6 0.50000 0.25500 0.50500 1.00000 0.03546 O 2
Wat7 0.69100 0.05400 0.53400 1.00000 0.04230 O 2
Wat8 0.20800 0.54700 0.53600 1.00000 0.03762 O 2

loop_
_cod_changelog_entry_id
_cod_changelog_entry_author
_cod_changelog_entry_date
_cod_changelog_entry_text
1
;cod-tools version 3.8.0
Id: cif_guess_AMCSD_atom_types 9574 2023-05-10 09:00:05Z saulius
;
2023-05-10T18:53:34+03:00
;Derived atom types and hydrogen counts
from atom names that follow the AMCSD naming convention
(Wat == water, O-H == hydroxyl).
;

loop_
_cod_related_entry_id
_cod_related_entry_database
_cod_related_entry_code
1 AMCSD 0015586
